data_7033658
loop_
_publ_author_name
'Dang, Jeremy D.'
'Fulford, Mabel V.'
'Kamino, Brett A.'
'Paton, Andrew S.'
'Bender, Timothy P.'

_publ_section_title
;
 Process for the synthesis of symmetric and unsymmetric oxygen bridged
 dimers of boron subphthalocyanines (\m-oxo-(BsubPc)2s).
;
_journal_issue 9
_journal_name_full 'Dalton transactions (Cambridge, England : 2003)'
_journal_page_first 4280
_journal_page_last 4288
_journal_paper_doi 10.1039/c4dt02624a
_journal_volume 44
_journal_year 2015
_chemical_formula_moiety 'C48 H18 B2 Cl6 N12 O'
_chemical_formula_sum 'C48 H18 B2 Cl6 N12 O'
_chemical_formula_weight 1013.06
_chemical_name_systematic
; 
 ? 
;
_space_group_crystal_system monoclinic
_space_group_IT_number 14
_space_group_name_Hall '-P 2yn'
_space_group_name_H-M_alt 'P 1 21/n 1'
_symmetry_space_group_name_Hall '-P 2yn'
_symmetry_space_group_name_H-M 'P 1 21/n 1'
_atom_sites_solution_hydrogens geom
_audit_creation_method SHELXL-2013
_audit_update_record
;
2014-08-07 deposited with the CCDC.
2015-01-15 downloaded from the CCDC.
;
_cell_angle_alpha 90
_cell_angle_beta 117.050(2)
_cell_angle_gamma 90
_cell_formula_units_Z 4
_cell_length_a 19.7916(7)
_cell_length_b 11.6134(3)
_cell_length_c 20.9120(7)
_cell_measurement_reflns_used 7440
_cell_measurement_temperature 147(2)
_cell_measurement_theta_max 65.57
_cell_measurement_theta_min 2.55
_cell_volume 4280.8(2)
_computing_cell_refinement APEX2
_computing_data_collection 'APEX2 (Bruker, 2007)'
_computing_data_reduction 'SAINT (Bruker, 2007)'
_computing_molecular_graphics 'PLATON (Spek, 2009)'
_computing_publication_material 'SHELXTL (Sheldrick, 2008)'
_computing_structure_refinement 'SHELXL-2013 (Sheldrick, 2013)'
_computing_structure_solution 'SHELXS-97 (Sheldrick, 2008)'
_diffrn_ambient_temperature 147(2)
_diffrn_measured_fraction_theta_full 0.974
_diffrn_measured_fraction_theta_max 0.991
_diffrn_measurement_device_type 'Bruker Kappa APEX-DUO CCD'
_diffrn_measurement_method '\f and \w scans'
_diffrn_radiation_type CuK\a
_diffrn_radiation_wavelength 1.54178
_diffrn_reflns_av_R_equivalents 0.1163
_diffrn_reflns_av_unetI/netI 0.0593
_diffrn_reflns_Laue_measured_fraction_full 0.974
_diffrn_reflns_Laue_measured_fraction_max 0.991
_diffrn_reflns_limit_h_max 23
_diffrn_reflns_limit_h_min -23
_diffrn_reflns_limit_k_max 13
_diffrn_reflns_limit_k_min -13
_diffrn_reflns_limit_l_max 24
_diffrn_reflns_limit_l_min -24
_diffrn_reflns_number 61032
_diffrn_reflns_point_group_measured_fraction_full 0.974
_diffrn_reflns_point_group_measured_fraction_max 0.991
_diffrn_reflns_theta_full 67.679
_diffrn_reflns_theta_max 66.822
_diffrn_reflns_theta_min 2.550
_diffrn_source 'Bruker ImuS with multi-layer optics'
_exptl_absorpt_coefficient_mu 4.133
_exptl_absorpt_correction_T_max 0.7529
_exptl_absorpt_correction_T_min 0.5170
_exptl_absorpt_correction_type multi-scan
_exptl_absorpt_process_details 'SADABS (Sheldrick, 1996)'
_exptl_crystal_colour purple
_exptl_crystal_density_diffrn 1.572
_exptl_crystal_description plate
_exptl_crystal_F_000 2040
_exptl_crystal_recrystallization_method 'slow evaporation from dichloromethane solution'
_exptl_crystal_size_max 0.330
_exptl_crystal_size_mid 0.100
_exptl_crystal_size_min 0.020
_refine_diff_density_max 0.288
_refine_diff_density_min -0.479
_refine_diff_density_rms 0.071
_refine_ls_extinction_method none
_refine_ls_goodness_of_fit_ref 1.043
_refine_ls_hydrogen_treatment constr
_refine_ls_matrix_type full
_refine_ls_number_parameters 622
_refine_ls_number_reflns 7540
_refine_ls_number_restraints 0
_refine_ls_restrained_S_all 1.043
_refine_ls_R_factor_all 0.0783
_refine_ls_R_factor_gt 0.0549
_refine_ls_shift/su_max 0.002
_refine_ls_shift/su_mean 0.000
_refine_ls_structure_factor_coef Fsqd
_refine_ls_weighting_details 'w=1/[\s^2^(Fo^2^)+(0.0296P)^2^+10.4756P] where P=(Fo^2^+2Fc^2^)/3'
_refine_ls_weighting_scheme calc
_refine_ls_wR_factor_gt 0.1200
_refine_ls_wR_factor_ref 0.1319
_reflns_Friedel_coverage 0.000
_reflns_number_gt 5708
_reflns_number_total 7540
_reflns_threshold_expression 'I > 2\s(I)'
_cod_data_source_file c4dt02624a2.cif
_cod_data_source_block d1469
_cod_depositor_comments 'Adding full bibliography for 7033658--7033659.cif.'
_cod_database_code 7033658
_shelx_space_group_comment
; 
The symmetry employed for this shelxl refinement is uniquely defined 
by the following loop, which should always be used as a source of 
symmetry information in preference to the above space-group names. 
They are only intended as comments. 
;
_shelx_estimated_absorpt_t_min 0.342
_shelx_estimated_absorpt_t_max 0.922
_shelxl_version_number 2013-4

loop_
_space_group_symop_operation_xyz
'x, y, z'
'-x+1/2, y+1/2, -z+1/2'
'-x, -y, -z'
'x-1/2, -y-1/2, z-1/2'

loop_
_atom_site_label
_atom_site_type_symbol
_atom_site_fract_x
_atom_site_fract_y
_atom_site_fract_z
_atom_site_U_iso_or_equiv
_atom_site_adp_type
_atom_site_occupancy
_atom_site_site_symmetry_order
_atom_site_calc_flag
_atom_site_refinement_flags_posn
_atom_site_refinement_flags_adp
Cl1 Cl 0.35507(9) 0.83290(10) 1.06294(7) 0.0595(4) Uani 1 1 d . .
Cl2 Cl 0.48821(7) 0.67437(12) 1.07550(7) 0.0602(4) Uani 1 1 d . .
Cl3 Cl 0.83395(6) 0.95950(10) 0.86446(7) 0.0518(3) Uani 1 1 d . .
Cl4 Cl 0.80344(6) 1.20241(9) 0.78835(7) 0.0474(3) Uani 1 1 d . .
Cl5 Cl 0.37706(6) 1.68927(7) 0.76046(6) 0.0381(2) Uani 1 1 d . .
Cl6 Cl 0.30508(6) 1.60250(8) 0.85856(5) 0.0350(2) Uani 1 1 d . .
O1 O 0.36076(14) 0.9728(2) 0.67717(13) 0.0245(5) Uani 1 1 d . .
N1 N 0.41341(17) 0.9795(2) 0.80828(16) 0.0242(6) Uani 1 1 d . .
N2 N 0.53343(18) 0.8911(2) 0.84304(17) 0.0282(7) Uani 1 1 d . .
N3 N 0.49055(17) 1.0441(2) 0.75790(15) 0.0229(6) Uani 1 1 d . .
N4 N 0.48331(17) 1.2395(2) 0.72314(16) 0.0247(6) Uani 1 1 d . .
N5 N 0.38666(16) 1.1559(2) 0.74638(16) 0.0230(6) Uani 1 1 d . .
N6 N 0.33314(18) 1.1153(2) 0.82555(17) 0.0287(7) Uani 1 1 d . .
N7 N 0.29612(17) 0.9545(2) 0.54566(16) 0.0240(6) Uani 1 1 d . .
N8 N 0.25747(17) 0.7577(2) 0.53024(16) 0.0255(7) Uani 1 1 d . .
N9 N 0.38324(17) 0.8095(2) 0.61310(16) 0.0231(6) Uani 1 1 d . .
N10 N 0.51430(17) 0.8349(2) 0.64360(16) 0.0252(7) Uani 1 1 d . .
N11 N 0.42747(17) 0.9919(2) 0.60097(15) 0.0233(6) Uani 1 1 d . .
N12 N 0.34416(18) 1.1171(2) 0.50940(16) 0.0274(7) Uani 1 1 d . .
C1 C 0.3706(2) 1.0147(3) 0.8404(2) 0.0258(8) Uani 1 1 d . .
C2 C 0.3909(2) 0.9391(3) 0.9020(2) 0.0287(8) Uani 1 1 d . .
C3 C 0.3620(3) 0.9316(3) 0.9507(2) 0.0347(9) Uani 1 1 d . .
H3A H 0.3225 0.9811 0.9477 0.042 Uiso 1 1 calc R U
C4 C 0.3931(3) 0.8489(3) 1.0043(2) 0.0385(10) Uani 1 1 d . .
C5 C 0.4532(3) 0.7792(4) 1.0099(2) 0.0384(10) Uani 1 1 d . .
C6 C 0.4847(2) 0.7907(3) 0.9631(2) 0.0360(9) Uani 1 1 d . .
H6A H 0.5272 0.7457 0.9687 0.043 Uiso 1 1 calc R U
C7 C 0.4521(2) 0.8704(3) 0.9077(2) 0.0303(8) Uani 1 1 d . .
C8 C 0.4701(2) 0.9050(3) 0.8501(2) 0.0265(8) Uani 1 1 d . .
C9 C 0.5448(2) 0.9665(3) 0.79967(19) 0.0247(8) Uani 1 1 d . .
C10 C 0.6145(2) 1.0042(3) 0.8002(2) 0.0280(8) Uani 1 1 d . .
C11 C 0.6865(2) 0.9570(3) 0.8312(2) 0.0313(9) Uani 1 1 d . .
H11A H 0.6962 0.8847 0.8551 0.038 Uiso 1 1 calc R U
C12 C 0.7444(2) 1.0186(3) 0.8266(2) 0.0333(9) Uani 1 1 d . .
C13 C 0.7304(2) 1.1267(3) 0.7917(2) 0.0310(9) Uani 1 1 d . .
C14 C 0.6582(2) 1.1737(3) 0.7605(2) 0.0262(8) Uani 1 1 d . .
H14A H 0.6489 1.2464 0.7373 0.031 Uiso 1 1 calc R U
C15 C 0.5995(2) 1.1122(3) 0.76399(19) 0.0243(8) Uani 1 1 d . .
C16 C 0.5207(2) 1.1397(3) 0.74177(19) 0.0229(7) Uani 1 1 d . .
C17 C 0.4196(2) 1.2485(3) 0.73071(18) 0.0225(7) Uani 1 1 d . .
C18 C 0.3856(2) 1.3502(3) 0.74540(19) 0.0250(8) Uani 1 1 d . .
C19 C 0.3972(2) 1.4668(3) 0.7398(2) 0.0272(8) Uani 1 1 d . .
H19A H 0.4251 1.4930 0.7157 0.033 Uiso 1 1 calc R U
C20 C 0.3669(2) 1.5436(3) 0.7705(2) 0.0287(8) Uani 1 1 d . .
C21 C 0.3291(2) 1.5061(3) 0.8096(2) 0.0281(8) Uani 1 1 d . .
C22 C 0.3143(2) 1.3896(3) 0.8125(2) 0.0277(8) Uani 1 1 d . .
H22A H 0.2864 1.3640 0.8367 0.033 Uiso 1 1 calc R U
C23 C 0.3414(2) 1.3116(3) 0.7790(2) 0.0252(8) Uani 1 1 d . .
C24 C 0.3470(2) 1.1874(3) 0.7825(2) 0.0252(8) Uani 1 1 d . .
C25 C 0.2870(2) 1.0459(3) 0.50103(19) 0.0256(8) Uani 1 1 d . .
C26 C 0.2152(2) 1.0271(3) 0.4373(2) 0.0275(8) Uani 1 1 d . .
C27 C 0.1786(2) 1.0875(3) 0.3729(2) 0.0324(9) Uani 1 1 d . .
H27A H 0.1971 1.1601 0.3670 0.039 Uiso 1 1 calc R U
C28 C 0.1148(2) 1.0393(3) 0.3179(2) 0.0389(10) Uani 1 1 d . .
H28A H 0.0884 1.0802 0.2741 0.047 Uiso 1 1 calc R U
C29 C 0.0885(2) 0.9304(3) 0.3259(2) 0.0370(10) Uani 1 1 d . .
H29A H 0.0444 0.8991 0.2873 0.044 Uiso 1 1 calc R U
C30 C 0.1252(2) 0.8681(3) 0.3884(2) 0.0310(9) Uani 1 1 d . .
H30A H 0.1080 0.7936 0.3929 0.037 Uiso 1 1 calc R U
C31 C 0.1881(2) 0.9173(3) 0.4448(2) 0.0267(8) Uani 1 1 d . .
C32 C 0.2439(2) 0.8699(3) 0.51185(19) 0.0250(8) Uani 1 1 d . .
C33 C 0.3284(2) 0.7294(3) 0.57702(19) 0.0244(8) Uani 1 1 d . .
C34 C 0.3674(2) 0.6206(3) 0.5844(2) 0.0256(8) Uani 1 1 d . .
C35 C 0.3408(2) 0.5115(3) 0.5564(2) 0.0287(8) Uani 1 1 d . .
H35A H 0.2880 0.4963 0.5301 0.034 Uiso 1 1 calc R U
C36 C 0.3939(2) 0.4263(3) 0.5681(2) 0.0319(9) Uani 1 1 d . .
H36A H 0.3771 0.3507 0.5508 0.038 Uiso 1 1 calc R U
C37 C 0.4716(2) 0.4486(3) 0.6049(2) 0.0308(9) Uani 1 1 d . .
H37A H 0.5065 0.3877 0.6127 0.037 Uiso 1 1 calc R U
C38 C 0.4989(2) 0.5576(3) 0.6303(2) 0.0292(8) Uani 1 1 d . .
H38A H 0.5519 0.5729 0.6537 0.035 Uiso 1 1 calc R U
C39 C 0.4462(2) 0.6443(3) 0.62041(19) 0.0245(8) Uani 1 1 d . .
C40 C 0.4547(2) 0.7679(3) 0.63349(19) 0.0234(7) Uani 1 1 d . .
C41 C 0.4978(2) 0.9448(3) 0.62197(19) 0.0239(8) Uani 1 1 d . .
C42 C 0.5396(2) 1.0264(3) 0.60038(19) 0.0257(8) Uani 1 1 d . .
C43 C 0.6137(2) 1.0279(3) 0.6108(2) 0.0304(9) Uani 1 1 d . .
H43A H 0.6482 0.9682 0.6366 0.036 Uiso 1 1 calc R U
C44 C 0.6363(2) 1.1200(3) 0.5820(2) 0.0354(9) Uani 1 1 d . .
H44A H 0.6876 1.1255 0.5905 0.042 Uiso 1 1 calc R U
C45 C 0.5843(2) 1.2043(3) 0.5408(2) 0.0348(9) Uani 1 1 d . .
H45A H 0.6011 1.2655 0.5214 0.042 Uiso 1 1 calc R U
C46 C 0.5093(2) 1.2015(3) 0.5275(2) 0.0315(9) Uani 1 1 d . .
H46A H 0.4741 1.2577 0.4978 0.038 Uiso 1 1 calc R U
C47 C 0.4867(2) 1.1136(3) 0.55891(19) 0.0269(8) Uani 1 1 d . .
C48 C 0.4140(2) 1.0843(3) 0.55581(19) 0.0253(8) Uani 1 1 d . .
B1 B 0.4087(2) 1.0327(3) 0.7405(2) 0.0238(9) Uani 1 1 d . .
B2 B 0.3668(2) 0.9362(3) 0.6153(2) 0.0227(8) Uani 1 1 d . .

loop_
_atom_site_aniso_label
_atom_site_aniso_U_11
_atom_site_aniso_U_22
_atom_site_aniso_U_33
_atom_site_aniso_U_23
_atom_site_aniso_U_13
_atom_site_aniso_U_12
Cl1 0.1026(11) 0.0458(7) 0.0533(7) 0.0067(5) 0.0556(8) 0.0000(6)
Cl2 0.0580(8) 0.0679(8) 0.0467(7) 0.0319(6) 0.0169(6) 0.0050(6)
Cl3 0.0320(5) 0.0405(6) 0.0839(9) 0.0222(6) 0.0273(6) 0.0098(4)
Cl4 0.0347(5) 0.0337(5) 0.0779(8) 0.0121(5) 0.0291(6) -0.0002(4)
Cl5 0.0524(6) 0.0143(4) 0.0525(6) -0.0022(4) 0.0282(5) -0.0033(4)
Cl6 0.0397(5) 0.0227(5) 0.0457(6) -0.0052(4) 0.0220(5) 0.0012(4)
O1 0.0256(13) 0.0203(12) 0.0282(13) -0.0029(10) 0.0128(11) -0.0011(10)
N1 0.0307(17) 0.0145(14) 0.0299(16) 0.0006(12) 0.0161(14) 0.0001(12)
N2 0.0334(18) 0.0175(15) 0.0348(17) 0.0041(13) 0.0164(15) -0.0001(13)
N3 0.0275(16) 0.0135(14) 0.0276(16) 0.0009(12) 0.0123(13) 0.0006(12)
N4 0.0315(17) 0.0155(14) 0.0270(16) 0.0018(12) 0.0133(14) 0.0017(12)
N5 0.0244(16) 0.0160(14) 0.0291(16) 0.0023(12) 0.0127(13) -0.0010(12)
N6 0.0353(18) 0.0177(15) 0.0353(18) 0.0014(13) 0.0179(15) -0.0008(13)
N7 0.0281(16) 0.0125(14) 0.0297(16) 0.0021(12) 0.0116(14) 0.0021(12)
N8 0.0255(16) 0.0177(15) 0.0317(16) 0.0011(12) 0.0117(14) -0.0010(12)
N9 0.0257(16) 0.0140(14) 0.0289(16) 0.0003(12) 0.0119(13) 0.0002(12)
N10 0.0284(17) 0.0182(15) 0.0297(16) -0.0030(12) 0.0139(14) -0.0019(12)
N11 0.0321(17) 0.0124(14) 0.0255(15) -0.0011(11) 0.0133(14) -0.0014(12)
N12 0.0376(19) 0.0129(14) 0.0317(17) -0.0022(12) 0.0157(15) -0.0008(13)
C1 0.032(2) 0.0174(17) 0.0318(19) 0.0006(15) 0.0181(17) -0.0022(15)
C2 0.040(2) 0.0157(18) 0.032(2) 0.0010(15) 0.0173(18) -0.0038(15)
C3 0.053(3) 0.0198(19) 0.039(2) -0.0023(16) 0.028(2) -0.0029(17)
C4 0.057(3) 0.029(2) 0.034(2) -0.0028(17) 0.024(2) -0.0115(19)
C5 0.043(2) 0.035(2) 0.030(2) 0.0068(18) 0.0112(19) -0.0060(19)
C6 0.038(2) 0.030(2) 0.036(2) 0.0068(17) 0.0135(19) -0.0004(17)
C7 0.036(2) 0.0243(19) 0.029(2) 0.0009(15) 0.0134(18) -0.0065(16)
C8 0.032(2) 0.0160(17) 0.030(2) 0.0021(15) 0.0130(17) 0.0006(15)
C9 0.0262(19) 0.0149(17) 0.0307(19) 0.0000(14) 0.0109(16) 0.0028(14)
C10 0.034(2) 0.0185(18) 0.032(2) 0.0001(15) 0.0153(18) 0.0016(15)
C11 0.029(2) 0.026(2) 0.039(2) 0.0035(17) 0.0148(18) 0.0022(16)
C12 0.028(2) 0.028(2) 0.045(2) 0.0050(17) 0.0173(19) 0.0049(16)
C13 0.028(2) 0.0243(19) 0.042(2) -0.0023(17) 0.0172(18) -0.0034(16)
C14 0.029(2) 0.0199(18) 0.0304(19) -0.0018(15) 0.0143(17) -0.0011(15)
C15 0.0279(19) 0.0189(18) 0.0267(19) -0.0036(14) 0.0129(16) -0.0024(14)
C16 0.0272(19) 0.0161(17) 0.0256(18) -0.0007(14) 0.0123(16) -0.0038(14)
C17 0.0273(19) 0.0160(17) 0.0241(18) 0.0009(14) 0.0115(16) -0.0023(14)
C18 0.0259(19) 0.0190(18) 0.0279(19) 0.0026(14) 0.0103(16) 0.0024(14)
C19 0.028(2) 0.0184(18) 0.033(2) 0.0007(15) 0.0116(17) 0.0020(15)
C20 0.031(2) 0.0152(17) 0.037(2) 0.0008(15) 0.0129(18) 0.0001(15)
C21 0.029(2) 0.0197(18) 0.034(2) -0.0015(15) 0.0135(17) 0.0038(15)
C22 0.029(2) 0.0196(18) 0.035(2) 0.0012(15) 0.0154(17) 0.0010(15)
C23 0.0244(19) 0.0170(17) 0.034(2) 0.0011(15) 0.0129(17) 0.0007(14)
C24 0.0267(19) 0.0177(17) 0.0304(19) 0.0007(15) 0.0124(16) 0.0004(14)
C25 0.033(2) 0.0134(16) 0.0279(19) 0.0003(14) 0.0121(17) 0.0009(15)
C26 0.034(2) 0.0141(17) 0.032(2) -0.0004(15) 0.0133(17) 0.0029(15)
C27 0.041(2) 0.0175(18) 0.034(2) 0.0027(16) 0.0127(19) 0.0026(16)
C28 0.043(2) 0.029(2) 0.036(2) 0.0035(18) 0.011(2) 0.0048(18)
C29 0.036(2) 0.028(2) 0.035(2) -0.0045(17) 0.0067(19) -0.0005(17)
C30 0.030(2) 0.0226(19) 0.037(2) -0.0028(16) 0.0119(18) -0.0017(16)
C31 0.030(2) 0.0189(18) 0.029(2) -0.0012(15) 0.0119(17) 0.0032(15)
C32 0.030(2) 0.0167(17) 0.0288(19) -0.0024(14) 0.0134(17) -0.0019(14)
C33 0.030(2) 0.0136(17) 0.0302(19) 0.0017(14) 0.0140(17) -0.0008(14)
C34 0.032(2) 0.0159(17) 0.031(2) 0.0016(15) 0.0166(17) -0.0021(15)
C35 0.033(2) 0.0151(17) 0.036(2) -0.0021(15) 0.0139(18) -0.0039(15)
C36 0.044(2) 0.0124(17) 0.040(2) -0.0029(15) 0.020(2) -0.0026(16)
C37 0.039(2) 0.0181(18) 0.037(2) -0.0015(16) 0.0191(19) 0.0038(16)
C38 0.034(2) 0.0182(18) 0.038(2) 0.0035(15) 0.0186(18) 0.0033(15)
C39 0.028(2) 0.0158(17) 0.0289(19) 0.0017(14) 0.0125(17) 0.0004(14)
C40 0.0254(19) 0.0174(17) 0.0265(18) 0.0022(14) 0.0110(16) 0.0024(14)
C41 0.0285(19) 0.0170(17) 0.0272(19) -0.0051(14) 0.0136(16) -0.0038(14)
C42 0.038(2) 0.0185(18) 0.0283(19) -0.0069(15) 0.0215(17) -0.0071(15)
C43 0.036(2) 0.0230(19) 0.036(2) -0.0113(16) 0.0202(18) -0.0076(16)
C44 0.043(2) 0.030(2) 0.043(2) -0.0146(18) 0.028(2) -0.0144(18)
C45 0.052(3) 0.024(2) 0.039(2) -0.0083(17) 0.030(2) -0.0144(18)
C46 0.051(3) 0.0169(18) 0.033(2) -0.0051(15) 0.025(2) -0.0079(17)
C47 0.042(2) 0.0145(17) 0.0291(19) -0.0065(14) 0.0205(18) -0.0066(15)
C48 0.039(2) 0.0106(16) 0.0269(19) -0.0013(14) 0.0153(17) -0.0015(15)
B1 0.028(2) 0.0159(19) 0.027(2) 0.0016(16) 0.0122(18) 0.0026(16)
B2 0.028(2) 0.0131(19) 0.029(2) 0.0016(16) 0.0148(18) -0.0003(15)

loop_
_atom_type_symbol
_atom_type_description
_atom_type_scat_dispersion_real
_atom_type_scat_dispersion_imag
_atom_type_scat_source
C C 0.0181 0.0091 'International Tables Vol C Tables 4.2.6.8 and 6.1.1.4'
H H 0.0000 0.0000 'International Tables Vol C Tables 4.2.6.8 and 6.1.1.4'
N N 0.0311 0.0180 'International Tables Vol C Tables 4.2.6.8 and 6.1.1.4'
O O 0.0492 0.0322 'International Tables Vol C Tables 4.2.6.8 and 6.1.1.4'
B B 0.0090 0.0039 'International Tables Vol C Tables 4.2.6.8 and 6.1.1.4'
Cl Cl 0.3639 0.7018 'International Tables Vol C Tables 4.2.6.8 and 6.1.1.4'

loop_
_geom_angle_atom_site_label_1
_geom_angle_atom_site_label_2
_geom_angle_atom_site_label_3
_geom_angle
B1 O1 B2 134.7(3)
C1 N1 C8 112.8(3)
C1 N1 B1 123.7(3)
C8 N1 B1 122.7(3)
C8 N2 C9 116.6(3)
C9 N3 C16 112.7(3)
C9 N3 B1 123.1(3)
C16 N3 B1 123.8(3)
C16 N4 C17 117.3(3)
C24 N5 C17 112.2(3)
C24 N5 B1 123.9(3)
C17 N5 B1 122.3(3)
C1 N6 C24 115.9(3)
C32 N7 C25 111.7(3)
C32 N7 B2 123.4(3)
C25 N7 B2 123.0(3)
C33 N8 C32 116.8(3)
C33 N9 C40 112.4(3)
C33 N9 B2 123.4(3)
C40 N9 B2 122.8(3)
C41 N10 C40 115.7(3)
C41 N11 C48 112.6(3)
C41 N11 B2 123.4(3)
C48 N11 B2 123.2(3)
C48 N12 C25 116.8(3)
N6 C1 N1 123.3(3)
N6 C1 C2 129.1(3)
N1 C1 C2 105.8(3)
C3 C2 C7 122.1(4)
C3 C2 C1 130.7(4)
C7 C2 C1 107.2(3)
C2 C3 C4 117.3(4)
C2 C3 H3A 121.3
C4 C3 H3A 121.3
C3 C4 C5 121.0(4)
C3 C4 Cl1 118.3(3)
C5 C4 Cl1 120.7(3)
C6 C5 C4 121.6(4)
C6 C5 Cl2 118.9(3)
C4 C5 Cl2 119.5(3)
C5 C6 C7 117.7(4)
C5 C6 H6A 121.1
C7 C6 H6A 121.1
C6 C7 C2 120.1(4)
C6 C7 C8 132.5(4)
C2 C7 C8 107.3(3)
N2 C8 N1 122.8(3)
N2 C8 C7 130.7(3)
N1 C8 C7 105.3(3)
N2 C9 N3 122.2(3)
N2 C9 C10 130.0(3)
N3 C9 C10 106.0(3)
C11 C10 C15 121.3(3)
C11 C10 C9 131.4(3)
C15 C10 C9 107.2(3)
C10 C11 C12 118.0(4)
C10 C11 H11A 121.0
C12 C11 H11A 121.0
C11 C12 C13 121.3(3)
C11 C12 Cl3 118.1(3)
C13 C12 Cl3 120.7(3)
C14 C13 C12 120.7(3)
C14 C13 Cl4 119.1(3)
C12 C13 Cl4 120.3(3)
C13 C14 C15 118.7(3)
C13 C14 H14A 120.6
C15 C14 H14A 120.6
C14 C15 C10 120.1(3)
C14 C15 C16 132.3(3)
C10 C15 C16 107.4(3)
N4 C16 N3 121.9(3)
N4 C16 C15 131.3(3)
N3 C16 C15 105.6(3)
N4 C17 N5 122.7(3)
N4 C17 C18 129.4(3)
N5 C17 C18 105.6(3)
C19 C18 C23 120.9(3)
C19 C18 C17 131.4(3)
C23 C18 C17 107.2(3)
C20 C19 C18 117.7(3)
C20 C19 H19A 121.1
C18 C19 H19A 121.1
C19 C20 C21 121.8(3)
C19 C20 Cl5 118.4(3)
C21 C20 Cl5 119.8(3)
C22 C21 C20 120.4(3)
C22 C21 Cl6 119.0(3)
C20 C21 Cl6 120.5(3)
C21 C22 C23 118.2(3)
C21 C22 H22A 120.9
C23 C22 H22A 120.9
C22 C23 C18 120.5(3)
C22 C23 C24 131.4(3)
C18 C23 C24 106.9(3)
N6 C24 N5 123.2(3)
N6 C24 C23 128.3(3)
N5 C24 C23 106.8(3)
N12 C25 N7 123.0(3)
N12 C25 C26 128.6(3)
N7 C25 C26 106.1(3)
C27 C26 C31 120.1(3)
C27 C26 C25 132.1(3)
C31 C26 C25 107.2(3)
C28 C27 C26 118.5(4)
C28 C27 H27A 120.7
C26 C27 H27A 120.7
C27 C28 C29 120.8(4)
C27 C28 H28A 119.6
C29 C28 H28A 119.6
C30 C29 C28 121.4(4)
C30 C29 H29A 119.3
C28 C29 H29A 119.3
C29 C30 C31 118.1(4)
C29 C30 H30A 120.9
C31 C30 H30A 120.9
C30 C31 C26 120.9(3)
C30 C31 C32 131.5(3)
C26 C31 C32 106.8(3)
N8 C32 N7 122.7(3)
N8 C32 C31 127.6(3)
N7 C32 C31 107.1(3)
N8 C33 N9 122.9(3)
N8 C33 C34 128.4(3)
N9 C33 C34 106.5(3)
C35 C34 C39 120.9(3)
C35 C34 C33 131.8(3)
C39 C34 C33 106.9(3)
C36 C35 C34 117.8(4)
C36 C35 H35A 121.1
C34 C35 H35A 121.1
C35 C36 C37 121.5(3)
C35 C36 H36A 119.2
C37 C36 H36A 119.2
C38 C37 C36 121.5(3)
C38 C37 H37A 119.3
C36 C37 H37A 119.3
C37 C38 C39 117.9(4)
C37 C38 H38A 121.1
C39 C38 H38A 121.1
C38 C39 C34 120.4(3)
C38 C39 C40 131.9(3)
C34 C39 C40 107.3(3)
N10 C40 N9 123.6(3)
N10 C40 C39 128.1(3)
N9 C40 C39 105.9(3)
N10 C41 N11 123.0(3)
N10 C41 C42 129.5(3)
N11 C41 C42 106.2(3)
C43 C42 C47 121.2(3)
C43 C42 C41 132.1(4)
C47 C42 C41 106.6(3)
C42 C43 C44 117.8(4)
C42 C43 H43A 121.1
C44 C43 H43A 121.1
C43 C44 C45 120.8(4)
C43 C44 H44A 119.6
C45 C44 H44A 119.6
C46 C45 C44 122.0(4)
C46 C45 H45A 119.0
C44 C45 H45A 119.0
C45 C46 C47 117.9(4)
C45 C46 H46A 121.1
C47 C46 H46A 121.1
C46 C47 C42 120.1(4)
C46 C47 C48 132.4(4)
C42 C47 C48 107.4(3)
N12 C48 N11 122.4(3)
N12 C48 C47 130.1(3)
N11 C48 C47 105.9(3)
O1 B1 N3 117.7(3)
O1 B1 N1 114.0(3)
N3 B1 N1 102.1(3)
O1 B1 N5 116.4(3)
N3 B1 N5 102.5(3)
N1 B1 N5 101.9(3)
O1 B2 N7 114.5(3)
O1 B2 N11 117.3(3)
N7 B2 N11 102.7(3)
O1 B2 N9 115.4(3)
N7 B2 N9 103.0(3)
N11 B2 N9 102.0(3)

loop_
_geom_bond_atom_site_label_1
_geom_bond_atom_site_label_2
_geom_bond_distance
Cl1 C4 1.717(4)
Cl2 C5 1.726(4)
Cl3 C12 1.722(4)
Cl4 C13 1.720(4)
Cl5 C20 1.727(4)
Cl6 C21 1.724(4)
O1 B1 1.412(5)
O1 B2 1.417(5)
N1 C1 1.362(4)
N1 C8 1.372(5)
N1 B1 1.511(5)
N2 C8 1.336(5)
N2 C9 1.351(5)
N3 C9 1.370(4)
N3 C16 1.373(4)
N3 B1 1.495(5)
N4 C16 1.335(4)
N4 C17 1.344(5)
N5 C24 1.364(5)
N5 C17 1.373(4)
N5 B1 1.517(5)
N6 C1 1.342(5)
N6 C24 1.346(5)
N7 C32 1.366(5)
N7 C25 1.371(4)
N7 B2 1.507(5)
N8 C33 1.336(5)
N8 C32 1.351(4)
N9 C33 1.367(5)
N9 C40 1.367(5)
N9 B2 1.512(5)
N10 C41 1.344(4)
N10 C40 1.346(5)
N11 C41 1.368(5)
N11 C48 1.374(4)
N11 B2 1.509(5)
N12 C48 1.333(5)
N12 C25 1.346(5)
C1 C2 1.456(5)
C2 C3 1.378(5)
C2 C7 1.411(5)
C3 C4 1.390(6)
C3 H3A 0.9500
C4 C5 1.399(6)
C5 C6 1.385(6)
C6 C7 1.392(5)
C6 H6A 0.9500
C7 C8 1.458(5)
C9 C10 1.442(5)
C10 C11 1.383(5)
C10 C15 1.425(5)
C11 C12 1.391(5)
C11 H11A 0.9500
C12 C13 1.415(5)
C13 C14 1.385(5)
C14 C15 1.394(5)
C14 H14A 0.9500
C15 C16 1.445(5)
C17 C18 1.460(5)
C18 C19 1.387(5)
C18 C23 1.421(5)
C19 C20 1.386(5)
C19 H19A 0.9500
C20 C21 1.405(5)
C21 C22 1.391(5)
C22 C23 1.394(5)
C22 H22A 0.9500
C23 C24 1.446(5)
C25 C26 1.457(5)
C26 C27 1.394(5)
C26 C31 1.419(5)
C27 C28 1.382(6)
C27 H27A 0.9500
C28 C29 1.406(6)
C28 H28A 0.9500
C29 C30 1.377(6)
C29 H29A 0.9500
C30 C31 1.389(5)
C30 H30A 0.9500
C31 C32 1.443(5)
C33 C34 1.452(5)
C34 C35 1.395(5)
C34 C39 1.418(5)
C35 C36 1.382(5)
C35 H35A 0.9500
C36 C37 1.396(6)
C36 H36A 0.9500
C37 C38 1.384(5)
C37 H37A 0.9500
C38 C39 1.396(5)
C38 H38A 0.9500
C39 C40 1.456(5)
C41 C42 1.459(5)
C42 C43 1.381(5)
C42 C47 1.431(5)
C43 C44 1.397(5)
C43 H43A 0.9500
C44 C45 1.397(6)
C44 H44A 0.9500
C45 C46 1.381(6)
C45 H45A 0.9500
C46 C47 1.393(5)
C46 H46A 0.9500
C47 C48 1.452(5)

loop_
_geom_torsion_atom_site_label_1
_geom_torsion_atom_site_label_2
_geom_torsion_atom_site_label_3
_geom_torsion_atom_site_label_4
_geom_torsion
C24 N6 C1 N1 -7.4(5)
C24 N6 C1 C2 155.1(4)
C8 N1 C1 N6 153.5(3)
B1 N1 C1 N6 -15.9(5)
C8 N1 C1 C2 -12.4(4)
B1 N1 C1 C2 178.2(3)
N6 C1 C2 C3 19.4(7)
N1 C1 C2 C3 -175.8(4)
N6 C1 C2 C7 -158.2(4)
N1 C1 C2 C7 6.6(4)
C7 C2 C3 C4 -3.2(6)
C1 C2 C3 C4 179.5(4)
C2 C3 C4 C5 2.3(6)
C2 C3 C4 Cl1 -176.8(3)
C3 C4 C5 C6 0.9(6)
Cl1 C4 C5 C6 -180.0(3)
C3 C4 C5 Cl2 -178.0(3)
Cl1 C4 C5 Cl2 1.2(5)
C4 C5 C6 C7 -3.2(6)
Cl2 C5 C6 C7 175.7(3)
C5 C6 C7 C2 2.3(6)
C5 C6 C7 C8 179.6(4)
C3 C2 C7 C6 0.9(6)
C1 C2 C7 C6 178.7(3)
C3 C2 C7 C8 -177.0(3)
C1 C2 C7 C8 0.8(4)
C9 N2 C8 N1 9.5(5)
C9 N2 C8 C7 -155.8(4)
C1 N1 C8 N2 -155.7(3)
B1 N1 C8 N2 13.9(5)
C1 N1 C8 C7 12.8(4)
B1 N1 C8 C7 -177.6(3)
C6 C7 C8 N2 -18.2(7)
C2 C7 C8 N2 159.4(4)
C6 C7 C8 N1 174.5(4)
C2 C7 C8 N1 -7.9(4)
C8 N2 C9 N3 -8.0(5)
C8 N2 C9 C10 154.1(4)
C16 N3 C9 N2 154.9(3)
B1 N3 C9 N2 -17.4(5)
C16 N3 C9 C10 -10.9(4)
B1 N3 C9 C10 176.8(3)
N2 C9 C10 C11 18.3(7)
N3 C9 C10 C11 -177.4(4)
N2 C9 C10 C15 -158.0(4)
N3 C9 C10 C15 6.3(4)
C15 C10 C11 C12 0.4(6)
C9 C10 C11 C12 -175.4(4)
C10 C11 C12 C13 0.5(6)
C10 C11 C12 Cl3 -179.4(3)
C11 C12 C13 C14 -0.6(6)
Cl3 C12 C13 C14 179.3(3)
C11 C12 C13 Cl4 178.6(3)
Cl3 C12 C13 Cl4 -1.5(5)
C12 C13 C14 C15 -0.3(6)
Cl4 C13 C14 C15 -179.5(3)
C13 C14 C15 C10 1.2(5)
C13 C14 C15 C16 175.2(4)
C11 C10 C15 C14 -1.2(5)
C9 C10 C15 C14 175.5(3)
C11 C10 C15 C16 -176.6(3)
C9 C10 C15 C16 0.1(4)
C17 N4 C16 N3 9.5(5)
C17 N4 C16 C15 -155.7(4)
C9 N3 C16 N4 -157.6(3)
B1 N3 C16 N4 14.6(5)
C9 N3 C16 C15 11.0(4)
B1 N3 C16 C15 -176.9(3)
C14 C15 C16 N4 -14.0(7)
C10 C15 C16 N4 160.6(4)
C14 C15 C16 N3 179.0(4)
C10 C15 C16 N3 -6.4(4)
C16 N4 C17 N5 -9.7(5)
C16 N4 C17 C18 150.5(4)
C24 N5 C17 N4 152.2(3)
B1 N5 C17 N4 -13.7(5)
C24 N5 C17 C18 -12.1(4)
B1 N5 C17 C18 -178.0(3)
N4 C17 C18 C19 16.8(7)
N5 C17 C18 C19 179.6(4)
N4 C17 C18 C23 -154.7(4)
N5 C17 C18 C23 8.1(4)
C23 C18 C19 C20 2.4(5)
C17 C18 C19 C20 -168.0(4)
C18 C19 C20 C21 3.4(6)
C18 C19 C20 Cl5 -177.1(3)
C19 C20 C21 C22 -6.5(6)
Cl5 C20 C21 C22 174.0(3)
C19 C20 C21 Cl6 169.9(3)
Cl5 C20 C21 Cl6 -9.6(5)
C20 C21 C22 C23 3.3(6)
Cl6 C21 C22 C23 -173.1(3)
C21 C22 C23 C18 2.5(6)
C21 C22 C23 C24 168.1(4)
C19 C18 C23 C22 -5.5(6)
C17 C18 C23 C22 167.0(3)
C19 C18 C23 C24 -174.3(3)
C17 C18 C23 C24 -1.7(4)
C1 N6 C24 N5 10.0(5)
C1 N6 C24 C23 -153.3(4)
C17 N5 C24 N6 -155.3(3)
B1 N5 C24 N6 10.3(5)
C17 N5 C24 C23 11.1(4)
B1 N5 C24 C23 176.7(3)
C22 C23 C24 N6 -7.0(7)
C18 C23 C24 N6 160.1(4)
C22 C23 C24 N5 -172.4(4)
C18 C23 C24 N5 -5.4(4)
C48 N12 C25 N7 11.2(5)
C48 N12 C25 C26 -149.3(4)
C32 N7 C25 N12 -153.9(3)
B2 N7 C25 N12 10.8(5)
C32 N7 C25 C26 10.4(4)
B2 N7 C25 C26 175.0(3)
N12 C25 C26 C27 -13.0(7)
N7 C25 C26 C27 -176.1(4)
N12 C25 C26 C31 157.6(4)
N7 C25 C26 C31 -5.4(4)
C31 C26 C27 C28 1.7(6)
C25 C26 C27 C28 171.3(4)
C26 C27 C28 C29 -1.7(6)
C27 C28 C29 C30 -0.1(6)
C28 C29 C30 C31 2.0(6)
C29 C30 C31 C26 -2.0(6)
C29 C30 C31 C32 -170.2(4)
C27 C26 C31 C30 0.2(6)
C25 C26 C31 C30 -171.8(3)
C27 C26 C31 C32 171.0(3)
C25 C26 C31 C32 -1.0(4)
C33 N8 C32 N7 -8.8(5)
C33 N8 C32 C31 150.5(4)
C25 N7 C32 N8 151.9(3)
B2 N7 C32 N8 -12.7(5)
C25 N7 C32 C31 -11.1(4)
B2 N7 C32 C31 -175.7(3)
C30 C31 C32 N8 14.7(7)
C26 C31 C32 N8 -154.8(4)
C30 C31 C32 N7 176.5(4)
C26 C31 C32 N7 7.1(4)
C32 N8 C33 N9 9.0(5)
C32 N8 C33 C34 -151.9(4)
C40 N9 C33 N8 -154.7(3)
B2 N9 C33 N8 12.2(5)
C40 N9 C33 C34 9.8(4)
B2 N9 C33 C34 176.7(3)
N8 C33 C34 C35 -13.5(7)
N9 C33 C34 C35 -176.8(4)
N8 C33 C34 C39 158.4(4)
N9 C33 C34 C39 -5.0(4)
C39 C34 C35 C36 3.2(5)
C33 C34 C35 C36 174.1(4)
C34 C35 C36 C37 -1.8(6)
C35 C36 C37 C38 -1.0(6)
C36 C37 C38 C39 2.4(6)
C37 C38 C39 C34 -1.0(5)
C37 C38 C39 C40 -172.8(4)
C35 C34 C39 C38 -1.8(5)
C33 C34 C39 C38 -174.8(3)
C35 C34 C39 C40 171.8(3)
C33 C34 C39 C40 -1.1(4)
C41 N10 C40 N9 -9.8(5)
C41 N10 C40 C39 150.2(4)
C33 N9 C40 N10 153.3(3)
B2 N9 C40 N10 -13.7(5)
C33 N9 C40 C39 -10.5(4)
B2 N9 C40 C39 -177.4(3)
C38 C39 C40 N10 16.7(7)
C34 C39 C40 N10 -156.0(4)
C38 C39 C40 N9 179.4(4)
C34 C39 C40 N9 6.8(4)
C40 N10 C41 N11 9.5(5)
C40 N10 C41 C42 -155.1(4)
C48 N11 C41 N10 -155.7(3)
B2 N11 C41 N10 14.4(5)
C48 N11 C41 C42 11.9(4)
B2 N11 C41 C42 -178.0(3)
N10 C41 C42 C43 -17.5(6)
N11 C41 C42 C43 176.0(4)
N10 C41 C42 C47 159.6(4)
N11 C41 C42 C47 -6.9(4)
C47 C42 C43 C44 2.7(5)
C41 C42 C43 C44 179.4(4)
C42 C43 C44 C45 -3.4(5)
C43 C44 C45 C46 0.8(6)
C44 C45 C46 C47 2.6(6)
C45 C46 C47 C42 -3.3(5)
C45 C46 C47 C48 -179.2(4)
C43 C42 C47 C46 0.7(5)
C41 C42 C47 C46 -176.8(3)
C43 C42 C47 C48 177.5(3)
C41 C42 C47 C48 0.0(4)
C25 N12 C48 N11 -9.2(5)
C25 N12 C48 C47 154.5(4)
C41 N11 C48 N12 155.3(3)
B2 N11 C48 N12 -14.8(5)
C41 N11 C48 C47 -11.8(4)
B2 N11 C48 C47 178.0(3)
C46 C47 C48 N12 17.3(6)
C42 C47 C48 N12 -159.0(4)
C46 C47 C48 N11 -176.9(4)
C42 C47 C48 N11 6.8(4)
B2 O1 B1 N3 -14.8(6)
B2 O1 B1 N1 -134.4(4)
B2 O1 B1 N5 107.5(4)
C9 N3 B1 O1 -91.4(4)
C16 N3 B1 O1 97.2(4)
C9 N3 B1 N1 34.2(4)
C16 N3 B1 N1 -137.2(3)
C9 N3 B1 N5 139.4(3)
C16 N3 B1 N5 -31.9(4)
C1 N1 B1 O1 -96.1(4)
C8 N1 B1 O1 95.5(4)
C1 N1 B1 N3 135.9(3)
C8 N1 B1 N3 -32.5(4)
C1 N1 B1 N5 30.2(4)
C8 N1 B1 N5 -138.2(3)
C24 N5 B1 O1 97.1(4)
C17 N5 B1 O1 -98.7(4)
C24 N5 B1 N3 -133.0(3)
C17 N5 B1 N3 31.2(4)
C24 N5 B1 N1 -27.5(4)
C17 N5 B1 N1 136.7(3)
B1 O1 B2 N7 -137.7(4)
B1 O1 B2 N11 -17.2(5)
B1 O1 B2 N9 103.0(4)
C32 N7 B2 O1 -97.7(4)
C25 N7 B2 O1 99.4(4)
C32 N7 B2 N11 134.0(3)
C25 N7 B2 N11 -28.8(4)
C32 N7 B2 N9 28.3(4)
C25 N7 B2 N9 -134.6(3)
C41 N11 B2 O1 95.4(4)
C48 N11 B2 O1 -95.5(4)
C41 N11 B2 N7 -138.2(3)
C48 N11 B2 N7 30.9(4)
C41 N11 B2 N9 -31.6(4)
C48 N11 B2 N9 137.4(3)
C33 N9 B2 O1 97.3(4)
C40 N9 B2 O1 -97.1(4)
C33 N9 B2 N7 -28.1(4)
C40 N9 B2 N7 137.4(3)
C33 N9 B2 N11 -134.4(3)
C40 N9 B2 N11 31.2(4)
